data_7703905
loop_
_publ_author_name
'Pearce, Kyle G.'
'Simenok, Vladimir'
'Crossley, Ian R.'

_publ_section_title
;
 Phosphacycloalkyldiones: synthesis and coordinative behaviour of 6- and
 7-member cyclic diketophosphanyls.
;
_journal_issue 17
_journal_name_full 'Dalton transactions (Cambridge, England : 2003)'
_journal_page_first 5482
_journal_page_last 5492
_journal_paper_doi 10.1039/d0dt00864h
_journal_volume 49
_journal_year 2020
_chemical_formula_moiety 'C14 H17 O2 P'
_chemical_formula_sum 'C14 H17 O2 P'
_chemical_formula_weight 248.24
_chemical_properties_physical Air-sensitive,Moisture-sensitive
_space_group_crystal_system monoclinic
_space_group_IT_number 14
_space_group_name_Hall '-P 2ybc'
_space_group_name_H-M_alt 'P 1 21/c 1'
_atom_sites_solution_hydrogens geom
_atom_sites_solution_primary dual
_audit_creation_date 2020-01-09
_audit_creation_method
;
Olex2 1.3
(compiled 2019.09.11 svn.r3662 for OlexSys, GUI svn.r5938)
;
_audit_update_record
;
2020-03-04 deposited with the CCDC.	2020-03-31 downloaded from the CCDC.
;
_cell_angle_alpha 90
_cell_angle_beta 93.452(2)
_cell_angle_gamma 90
_cell_formula_units_Z 4
_cell_length_a 10.8705(3)
_cell_length_b 9.7423(2)
_cell_length_c 11.9176(2)
_cell_measurement_reflns_used 2898
_cell_measurement_temperature 100.00(10)
_cell_measurement_theta_max 71.4210
_cell_measurement_theta_min 4.0620
_cell_volume 1259.83(5)
_computing_cell_refinement 'CrysAlisPro 1.171.39.46 (Rigaku OD, 2018)'
_computing_data_collection 'CrysAlisPro 1.171.39.46 (Rigaku OD, 2018)'
_computing_data_reduction 'CrysAlisPro 1.171.39.46 (Rigaku OD, 2018)'
_computing_molecular_graphics 'Olex2 1.3 (Dolomanov et al., 2009)'
_computing_publication_material 'Olex2 1.3 (Dolomanov et al., 2009)'
_computing_structure_refinement 'ShelXL 2017/1 (Sheldrick, 2015)'
_computing_structure_solution 'ShelXT (Sheldrick, 2015)'
_diffrn_ambient_environment N~2~
_diffrn_ambient_temperature 100.00(10)
_diffrn_detector 'CCD plate'
_diffrn_detector_area_resol_mean 16.1033
_diffrn_detector_type Eos
_diffrn_measured_fraction_theta_full 0.999
_diffrn_measured_fraction_theta_max 0.976
_diffrn_measurement_details
;
List of Runs (angles in degrees, time in seconds):

  # Type    Start    End  Width  t~exp~   \w     \q     \k     \f   Frames
#--------------------------------------------------------------------------
  1  \w     40.00  92.00   1.00    4.60    --   37.91 178.00 150.00   52
  2  \w     -6.00  64.00   1.00    4.60    --   37.91 -99.00-180.00   70
  3  \w     57.00 105.00   1.00    4.60    --   37.91 178.00  90.00   48
  4  \w     21.00  96.00   1.00    4.60    --   37.91  57.00 -90.00   75
  5  \w     93.00 167.00   1.00   18.40    --  107.00  61.00  60.00   74
  6  \w     42.00  69.00   1.00   18.40    --  107.00-111.00-150.00   27
  7  \w     84.00 120.00   1.00   18.40    --  107.00  77.00 150.00   36
  8  \w     38.00  79.00   1.00   18.40    --  107.00 -95.00 -60.00   41
  9  \w     55.00 123.00   1.00   18.40    --  107.00 -61.00 -60.00   68
 10  \w     51.00  78.00   1.00   18.40    --  107.00 -95.00-120.00   27
 11  \w     39.00  64.00   1.00   18.40    --  107.00 -95.00  90.00   25
 12  \w     92.00 171.00   1.00   18.40    --  107.00  45.00   0.00   79
 13  \w    150.00 175.00   1.00   18.40    --  107.00  77.00 150.00   25
 14  \w     89.00 170.00   1.00   18.40    --  107.00  77.00  30.00   81
;
_diffrn_measurement_device 'four-circle diffractometer'
_diffrn_measurement_device_type 'Xcalibur, Eos, Gemini ultra'
_diffrn_measurement_method '\w scans'
_diffrn_orient_matrix_type 'CrysAlisPro convention (1999,Acta A55,543-557)'
_diffrn_orient_matrix_UB_11 0.0663558000
_diffrn_orient_matrix_UB_12 -0.1392881000
_diffrn_orient_matrix_UB_13 0.0132216000
_diffrn_orient_matrix_UB_21 -0.0016084000
_diffrn_orient_matrix_UB_22 -0.0140546000
_diffrn_orient_matrix_UB_23 -0.1288788000
_diffrn_orient_matrix_UB_31 0.1255287000
_diffrn_orient_matrix_UB_32 0.0733385000
_diffrn_orient_matrix_UB_33 0.0001229000
_diffrn_radiation_monochromator mirror
_diffrn_radiation_probe x-ray
_diffrn_radiation_type 'Cu K\a'
_diffrn_radiation_wavelength 1.54184
_diffrn_reflns_av_R_equivalents 0.0194
_diffrn_reflns_av_unetI/netI 0.0271
_diffrn_reflns_Laue_measured_fraction_full 0.999
_diffrn_reflns_Laue_measured_fraction_max 0.976
_diffrn_reflns_limit_h_max 13
_diffrn_reflns_limit_h_min -11
_diffrn_reflns_limit_k_max 11
_diffrn_reflns_limit_k_min -11
_diffrn_reflns_limit_l_max 14
_diffrn_reflns_limit_l_min -13
_diffrn_reflns_number 4524
_diffrn_reflns_point_group_measured_fraction_full 0.999
_diffrn_reflns_point_group_measured_fraction_max 0.976
_diffrn_reflns_theta_full 67.684
_diffrn_reflns_theta_max 71.722
_diffrn_reflns_theta_min 4.074
_diffrn_source 'fine-focus sealed X-ray tube'
_diffrn_source_type 'Enhance Ultra (Cu) X-ray Source'
_exptl_absorpt_coefficient_mu 1.828
_exptl_absorpt_correction_T_max 1.00000
_exptl_absorpt_correction_T_min 0.85176
_exptl_absorpt_correction_type multi-scan
_exptl_absorpt_process_details
;
CrysAlisPro 1.171.39.46 (Rigaku Oxford Diffraction, 2018)
Empirical absorption correction using spherical harmonics,
 implemented in SCALE3 ABSPACK scaling algorithm.
;
_exptl_crystal_colour 'clear colourless'
_exptl_crystal_density_diffrn 1.309
_exptl_crystal_description block
_exptl_crystal_F_000 528
_exptl_crystal_size_max 0.2
_exptl_crystal_size_mid 0.15
_exptl_crystal_size_min 0.1
_refine_diff_density_max 0.372
_refine_diff_density_min -0.296
_refine_diff_density_rms 0.054
_refine_ls_extinction_method none
_refine_ls_goodness_of_fit_ref 1.082
_refine_ls_hydrogen_treatment constr
_refine_ls_matrix_type full
_refine_ls_number_parameters 157
_refine_ls_number_reflns 2407
_refine_ls_number_restraints 0
_refine_ls_restrained_S_all 1.082
_refine_ls_R_factor_all 0.0379
_refine_ls_R_factor_gt 0.0344
_refine_ls_shift/su_max 0.000
_refine_ls_shift/su_mean 0.000
_refine_ls_structure_factor_coef Fsqd
_refine_ls_weighting_details 'w=1/[\s^2^(Fo^2^)+(0.0400P)^2^+0.8441P] where P=(Fo^2^+2Fc^2^)/3'
_refine_ls_weighting_scheme calc
_refine_ls_wR_factor_gt 0.0894
_refine_ls_wR_factor_ref 0.0915
_reflns_Friedel_coverage 0.000
_reflns_number_gt 2237
_reflns_number_total 2407
_reflns_threshold_expression 'I > 2\s(I)'
_cod_data_source_file d0dt00864h2.cif
_cod_data_source_block compound-2e
_cod_depositor_comments 'Adding full bibliography for 7703903--7703909.cif.'
_cod_database_code 7703905
_shelx_shelxl_version_number 2017/1
_chemical_oxdiff_formula 'C14 H17 O2 P1 '
_shelx_space_group_comment
;
The symmetry employed for this shelxl refinement is uniquely defined
by the following loop, which should always be used as a source of
symmetry information in preference to the above space-group names.
They are only intended as comments.
;
_reflns_odcompleteness_completeness 99.96
_reflns_odcompleteness_iscentric 1
_reflns_odcompleteness_theta 66.97
_olex2_refinement_description
;
1. Fixed Uiso
 At 1.2 times of:
  All C(H) groups, All C(H,H) groups
 At 1.5 times of:
  All C(H,H,H) groups
2.a Secondary CH2 refined with riding coordinates:
 C2(H2a,H2b), C4(H4a,H4b), C3(H3a,H3b)
2.b Aromatic/amide H refined with riding coordinates:
 C8(H8), C10(H10)
2.c Idealised Me refined as rotating group:
 C12(H12a,H12b,H12c), C14(H14a,H14b,H14c), C13(H13a,H13b,H13c)
;
_olex2_submission_special_instructions 'No special instructions were received'
_oxdiff_exptl_absorpt_empirical_details
;
Empirical correction (ABSPACK) includes:
- Absorption correction using spherical harmonics
- Frame scaling
;
_oxdiff_exptl_absorpt_empirical_full_max 1.160
_oxdiff_exptl_absorpt_empirical_full_min 0.690

loop_
_space_group_symop_operation_xyz
'x, y, z'
'-x, y+1/2, -z+1/2'
'-x, -y, -z'
'x, -y-1/2, z-1/2'

loop_
_atom_site_label
_atom_site_type_symbol
_atom_site_fract_x
_atom_site_fract_y
_atom_site_fract_z
_atom_site_U_iso_or_equiv
_atom_site_adp_type
_atom_site_occupancy
_atom_site_site_symmetry_order
_atom_site_calc_flag
_atom_site_refinement_flags_posn
_atom_site_refinement_flags_adp
_atom_site_refinement_flags_occupancy
_atom_site_disorder_assembly
_atom_site_disorder_group
P1 P 0.30834(3) 0.39894(4) 0.69063(3) 0.01355(13) Uani 1 1 d . . . . .
O1 O 0.34667(10) 0.66697(12) 0.73565(10) 0.0204(3) Uani 1 1 d . . . . .
O2 O 0.09505(11) 0.26342(13) 0.64969(11) 0.0249(3) Uani 1 1 d . . . . .
C6 C 0.29690(14) 0.44146(16) 0.54205(12) 0.0130(3) Uani 1 1 d . . . . .
C11 C 0.20688(13) 0.53093(16) 0.49242(13) 0.0138(3) Uani 1 1 d . . . . .
C7 C 0.38291(13) 0.37823(16) 0.47444(13) 0.0135(3) Uani 1 1 d . . . . .
C8 C 0.37729(14) 0.40556(16) 0.35956(13) 0.0153(3) Uani 1 1 d . . . . .
H8 H 0.434732 0.364865 0.315301 0.018 Uiso 1 1 calc R . . . .
C9 C 0.28853(15) 0.49172(16) 0.30910(13) 0.0161(3) Uani 1 1 d . . . . .
C10 C 0.20397(14) 0.55352(16) 0.37670(13) 0.0152(3) Uani 1 1 d . . . . .
H10 H 0.144054 0.611335 0.343749 0.018 Uiso 1 1 calc R . . . .
C12 C 0.48160(14) 0.28075(17) 0.52096(13) 0.0169(3) Uani 1 1 d . . . . .
H12A H 0.527905 0.323774 0.582451 0.025 Uiso 1 1 calc GR . . . .
H12B H 0.535790 0.258050 0.463028 0.025 Uiso 1 1 calc GR . . . .
H12C H 0.443733 0.198569 0.546933 0.025 Uiso 1 1 calc GR . . . .
C1 C 0.30517(14) 0.56158(17) 0.77108(13) 0.0161(3) Uani 1 1 d . . . . .
C14 C 0.11481(14) 0.60746(17) 0.55883(13) 0.0169(3) Uani 1 1 d . . . . .
H14A H 0.076317 0.544778 0.608054 0.025 Uiso 1 1 calc GR . . . .
H14B H 0.053173 0.648077 0.508149 0.025 Uiso 1 1 calc GR . . . .
H14C H 0.156383 0.678170 0.602519 0.025 Uiso 1 1 calc GR . . . .
C5 C 0.15548(14) 0.32739(17) 0.72094(14) 0.0184(3) Uani 1 1 d . . . . .
C13 C 0.28454(17) 0.51818(18) 0.18458(14) 0.0226(4) Uani 1 1 d . . . . .
H13A H 0.361161 0.558083 0.165156 0.034 Uiso 1 1 calc GR . . . .
H13B H 0.218255 0.580168 0.164250 0.034 Uiso 1 1 calc GR . . . .
H13C H 0.271665 0.433170 0.144852 0.034 Uiso 1 1 calc GR . . . .
C2 C 0.25797(16) 0.5487(2) 0.88738(14) 0.0240(4) Uani 1 1 d . . . . .
H2A H 0.258482 0.638525 0.922475 0.029 Uiso 1 1 calc R . . . .
H2B H 0.313131 0.489815 0.932677 0.029 Uiso 1 1 calc R . . . .
C4 C 0.11739(16) 0.34298(19) 0.84043(15) 0.0242(4) Uani 1 1 d . . . . .
H4A H 0.168589 0.283546 0.888971 0.029 Uiso 1 1 calc R . . . .
H4B H 0.032789 0.312336 0.843778 0.029 Uiso 1 1 calc R . . . .
C3 C 0.12749(16) 0.4896(2) 0.88560(15) 0.0258(4) Uani 1 1 d . . . . .
H3A H 0.099678 0.491070 0.961411 0.031 Uiso 1 1 calc R . . . .
H3B H 0.072832 0.548185 0.839544 0.031 Uiso 1 1 calc R . . . .

loop_
_atom_site_aniso_label
_atom_site_aniso_U_11
_atom_site_aniso_U_22
_atom_site_aniso_U_33
_atom_site_aniso_U_23
_atom_site_aniso_U_13
_atom_site_aniso_U_12
P1 0.0132(2) 0.0158(2) 0.0117(2) 0.00218(14) 0.00081(14) 0.00091(14)
O1 0.0209(6) 0.0204(6) 0.0199(6) -0.0014(5) 0.0016(4) -0.0030(5)
O2 0.0226(6) 0.0218(6) 0.0294(6) 0.0056(5) -0.0050(5) -0.0054(5)
C6 0.0142(7) 0.0126(7) 0.0121(7) 0.0001(6) -0.0001(5) -0.0020(6)
C11 0.0130(7) 0.0132(7) 0.0151(7) -0.0013(6) 0.0003(5) -0.0019(6)
C7 0.0127(7) 0.0114(7) 0.0164(7) -0.0014(6) 0.0001(5) -0.0033(6)
C8 0.0159(7) 0.0142(7) 0.0162(7) -0.0042(6) 0.0040(6) -0.0027(6)
C9 0.0209(8) 0.0146(7) 0.0127(7) -0.0010(6) 0.0008(6) -0.0042(6)
C10 0.0162(7) 0.0138(7) 0.0152(7) 0.0015(6) -0.0020(6) 0.0006(6)
C12 0.0155(7) 0.0160(8) 0.0193(7) -0.0003(6) 0.0023(6) 0.0023(6)
C1 0.0127(7) 0.0222(8) 0.0133(7) -0.0013(6) -0.0007(5) 0.0020(6)
C14 0.0160(7) 0.0195(8) 0.0150(7) -0.0004(6) -0.0004(6) 0.0042(6)
C5 0.0151(7) 0.0176(8) 0.0222(8) 0.0082(6) -0.0002(6) 0.0007(6)
C13 0.0339(9) 0.0200(8) 0.0140(8) 0.0002(6) 0.0019(6) -0.0005(7)
C2 0.0268(9) 0.0321(10) 0.0135(7) -0.0019(7) 0.0034(6) 0.0010(7)
C4 0.0182(8) 0.0309(10) 0.0242(8) 0.0126(7) 0.0067(6) -0.0002(7)
C3 0.0218(8) 0.0379(11) 0.0185(8) 0.0047(7) 0.0083(6) 0.0055(7)

loop_
_atom_type_symbol
_atom_type_description
_atom_type_scat_dispersion_real
_atom_type_scat_dispersion_imag
_atom_type_scat_source
C C 0.0181 0.0091 'International Tables Vol C Tables 4.2.6.8 and 6.1.1.4'
H H 0.0000 0.0000 'International Tables Vol C Tables 4.2.6.8 and 6.1.1.4'
O O 0.0492 0.0322 'International Tables Vol C Tables 4.2.6.8 and 6.1.1.4'
P P 0.2955 0.4335 'International Tables Vol C Tables 4.2.6.8 and 6.1.1.4'

loop_
_geom_angle_atom_site_label_1
_geom_angle_atom_site_label_2
_geom_angle_atom_site_label_3
_geom_angle
_geom_angle_site_symmetry_1
_geom_angle_site_symmetry_3
_geom_angle_publ_flag
C6 P1 C1 107.89(7) . . ?
C6 P1 C5 105.41(7) . . ?
C1 P1 C5 100.11(7) . . ?
C11 C6 P1 123.64(11) . . ?
C7 C6 P1 116.63(11) . . ?
C7 C6 C11 119.73(14) . . ?
C6 C11 C14 123.32(14) . . ?
C10 C11 C6 119.01(14) . . ?
C10 C11 C14 117.65(14) . . ?
C6 C7 C12 122.96(14) . . ?
C8 C7 C6 119.10(14) . . ?
C8 C7 C12 117.94(14) . . ?
C7 C8 H8 119.0 . . ?
C9 C8 C7 121.99(14) . . ?
C9 C8 H8 119.0 . . ?
C8 C9 C10 118.41(14) . . ?
C8 C9 C13 120.59(15) . . ?
C10 C9 C13 121.00(15) . . ?
C11 C10 H10 119.1 . . ?
C9 C10 C11 121.76(14) . . ?
C9 C10 H10 119.1 . . ?
C7 C12 H12A 109.5 . . ?
C7 C12 H12B 109.5 . . ?
C7 C12 H12C 109.5 . . ?
H12A C12 H12B 109.5 . . ?
H12A C12 H12C 109.5 . . ?
H12B C12 H12C 109.5 . . ?
O1 C1 P1 121.80(12) . . ?
O1 C1 C2 123.07(15) . . ?
C2 C1 P1 114.90(12) . . ?
C11 C14 H14A 109.5 . . ?
C11 C14 H14B 109.5 . . ?
C11 C14 H14C 109.5 . . ?
H14A C14 H14B 109.5 . . ?
H14A C14 H14C 109.5 . . ?
H14B C14 H14C 109.5 . . ?
O2 C5 P1 120.62(13) . . ?
O2 C5 C4 122.83(15) . . ?
C4 C5 P1 116.34(12) . . ?
C9 C13 H13A 109.5 . . ?
C9 C13 H13B 109.5 . . ?
C9 C13 H13C 109.5 . . ?
H13A C13 H13B 109.5 . . ?
H13A C13 H13C 109.5 . . ?
H13B C13 H13C 109.5 . . ?
C1 C2 H2A 109.1 . . ?
C1 C2 H2B 109.1 . . ?
C1 C2 C3 112.59(14) . . ?
H2A C2 H2B 107.8 . . ?
C3 C2 H2A 109.1 . . ?
C3 C2 H2B 109.1 . . ?
C5 C4 H4A 108.7 . . ?
C5 C4 H4B 108.7 . . ?
C5 C4 C3 114.02(14) . . ?
H4A C4 H4B 107.6 . . ?
C3 C4 H4A 108.7 . . ?
C3 C4 H4B 108.7 . . ?
C2 C3 H3A 108.8 . . ?
C2 C3 H3B 108.8 . . ?
C4 C3 C2 113.80(15) . . ?
C4 C3 H3A 108.8 . . ?
C4 C3 H3B 108.8 . . ?
H3A C3 H3B 107.7 . . ?

loop_
_geom_bond_atom_site_label_1
_geom_bond_atom_site_label_2
_geom_bond_distance
_geom_bond_site_symmetry_2
_geom_bond_publ_flag
P1 C6 1.8154(15) . ?
P1 C1 1.8534(17) . ?
P1 C5 1.8574(16) . ?
O1 C1 1.208(2) . ?
O2 C5 1.214(2) . ?
C6 C11 1.413(2) . ?
C6 C7 1.412(2) . ?
C11 C10 1.395(2) . ?
C11 C14 1.510(2) . ?
C7 C8 1.392(2) . ?
C7 C12 1.513(2) . ?
C8 H8 0.9300 . ?
C8 C9 1.388(2) . ?
C9 C10 1.395(2) . ?
C9 C13 1.504(2) . ?
C10 H10 0.9300 . ?
C12 H12A 0.9600 . ?
C12 H12B 0.9600 . ?
C12 H12C 0.9600 . ?
C1 C2 1.512(2) . ?
C14 H14A 0.9600 . ?
C14 H14B 0.9600 . ?
C14 H14C 0.9600 . ?
C5 C4 1.514(2) . ?
C13 H13A 0.9600 . ?
C13 H13B 0.9600 . ?
C13 H13C 0.9600 . ?
C2 H2A 0.9700 . ?
C2 H2B 0.9700 . ?
C2 C3 1.530(2) . ?
C4 H4A 0.9700 . ?
C4 H4B 0.9700 . ?
C4 C3 1.528(3) . ?
C3 H3A 0.9700 . ?
C3 H3B 0.9700 . ?
